data_7038658
loop_
_publ_author_name
'Kim, Yonghwi'
'Haldar, Ritesh'
'Kim, Hyunuk'
'Koo, Jaehyoung'
'Kim, Kimoon'

_publ_section_title
;
 The guest-dependent thermal response of the flexible MOF
 Zn2(BDC)2(DABCO).
;
_journal_issue 10
_journal_name_full 'Dalton transactions (Cambridge, England : 2003)'
_journal_page_first 4187
_journal_page_last 4192
_journal_paper_doi 10.1039/c5dt03710g
_journal_volume 45
_journal_year 2016
_chemical_formula_sum 'C40 H38 N2 O8 Zn2'
_chemical_formula_weight 805.46
_chemical_name_common '[Zn2(BDC)2(DABCO)],3Benzene'
_chemical_name_systematic
; 
 ? 
;
_space_group_crystal_system orthorhombic
_space_group_IT_number 65
_space_group_name_Hall '-C 2 2'
_space_group_name_H-M_alt 'C m m m'
_symmetry_space_group_name_Hall '-C 2 2'
_symmetry_space_group_name_H-M 'C m m m'
_atom_sites_solution_hydrogens geom
_audit_creation_method SHELXL-2014
_audit_update_record
;
2015-10-14 deposited with the CCDC.
2015-10-15 downloaded from the CCDC.
;
_cell_angle_alpha 90
_cell_angle_beta 90
_cell_angle_gamma 90
_cell_formula_units_Z 2
_cell_length_a 13.5015(8)
_cell_length_b 17.0533(10)
_cell_length_c 9.6093(5)
_cell_measurement_reflns_used 8084
_cell_measurement_temperature 150(2)
_cell_measurement_theta_max 42.68
_cell_measurement_theta_min 2.39
_cell_volume 2212.5(2)
_computing_cell_refinement 'Bruker SAINT'
_computing_data_collection 'Bruker APEX2'
_computing_data_reduction 'Bruker SAINT'
_computing_molecular_graphics 'Bruker SHELXTL'
_computing_publication_material 'Bruker SHELXTL'
_computing_structure_refinement 'SHELXL-2014 (Sheldrick, 2014)'
_computing_structure_solution 'SHELXS-97 (Sheldrick 2008)'
_diffrn_ambient_temperature 150(2)
_diffrn_measured_fraction_theta_full 0.998
_diffrn_measured_fraction_theta_max 0.992
_diffrn_measurement_device_type 'Bruker APEX-II CCD'
_diffrn_measurement_method '\f and \w scans'
_diffrn_radiation_type MoK\a
_diffrn_radiation_wavelength 0.71073
_diffrn_reflns_av_R_equivalents 0.0523
_diffrn_reflns_av_unetI/netI 0.0426
_diffrn_reflns_laue_measured_fraction_full 0.998
_diffrn_reflns_laue_measured_fraction_max 0.992
_diffrn_reflns_limit_h_max 19
_diffrn_reflns_limit_h_min -20
_diffrn_reflns_limit_k_max 22
_diffrn_reflns_limit_k_min -26
_diffrn_reflns_limit_l_max 13
_diffrn_reflns_limit_l_min -14
_diffrn_reflns_number 11716
_diffrn_reflns_point_group_measured_fraction_full 0.998
_diffrn_reflns_point_group_measured_fraction_max 0.992
_diffrn_reflns_theta_full 25.242
_diffrn_reflns_theta_max 33.124
_diffrn_reflns_theta_min 2.389
_exptl_absorpt_coefficient_mu 1.130
_exptl_absorpt_correction_T_max 0.7487
_exptl_absorpt_correction_T_min 0.6467
_exptl_absorpt_correction_type multi-scan
_exptl_absorpt_process_details SADABS
_exptl_crystal_colour colorless
_exptl_crystal_density_diffrn 1.209
_exptl_crystal_description block
_exptl_crystal_F_000 832
_exptl_crystal_size_max 0.170
_exptl_crystal_size_mid 0.150
_exptl_crystal_size_min 0.140
_refine_diff_density_max 2.278
_refine_diff_density_min -0.648
_refine_diff_density_rms 0.165
_refine_ls_extinction_method none
_refine_ls_goodness_of_fit_ref 1.126
_refine_ls_hydrogen_treatment constr
_refine_ls_matrix_type full
_refine_ls_number_parameters 84
_refine_ls_number_reflns 2346
_refine_ls_number_restraints 7
_refine_ls_restrained_S_all 1.130
_refine_ls_R_factor_all 0.0586
_refine_ls_R_factor_gt 0.0545
_refine_ls_shift/su_max 0.000
_refine_ls_shift/su_mean 0.000
_refine_ls_structure_factor_coef Fsqd
_refine_ls_weighting_details 'w=1/[\s^2^(Fo^2^)+(0.1040P)^2^+3.9856P] where P=(Fo^2^+2Fc^2^)/3'
_refine_ls_weighting_scheme calc
_refine_ls_wR_factor_gt 0.1611
_refine_ls_wR_factor_ref 0.1652
_reflns_Friedel_coverage 0.000
_reflns_number_gt 2175
_reflns_number_total 2346
_reflns_threshold_expression 'I > 2\s(I)'
_cod_data_source_file c5dt03710g2.cif
_cod_data_source_block DMOF-Benzene-150K
_cod_database_code 7038658
_shelx_space_group_comment
; 
The symmetry employed for this shelxl refinement is uniquely defined 
by the following loop, which should always be used as a source of 
symmetry information in preference to the above space-group names. 
They are only intended as comments. 
;
_shelx_estimated_absorpt_t_min 0.831
_shelx_estimated_absorpt_t_max 0.858
_shelxl_version_number 2014-3

loop_
_space_group_symop_operation_xyz
'x, y, z'
'-x, -y, z'
'-x, y, -z'
'x, -y, -z'
'x+1/2, y+1/2, z'
'-x+1/2, -y+1/2, z'
'-x+1/2, y+1/2, -z'
'x+1/2, -y+1/2, -z'
'-x, -y, -z'
'x, y, -z'
'x, -y, z'
'-x, y, z'
'-x+1/2, -y+1/2, -z'
'x+1/2, y+1/2, -z'
'x+1/2, -y+1/2, z'
'-x+1/2, y+1/2, z'

loop_
_atom_site_label
_atom_site_type_symbol
_atom_site_fract_x
_atom_site_fract_y
_atom_site_fract_z
_atom_site_U_iso_or_equiv
_atom_site_adp_type
_atom_site_occupancy
_atom_site_site_symmetry_order
_atom_site_calc_flag
_atom_site_refinement_flags_posn
_atom_site_refinement_flags_adp
_atom_site_refinement_flags_occupancy
Zn1 Zn 0.5000 0.5000 0.34791(3) 0.01050(15) Uani 1 4 d S T P
O1 O 0.60262(18) 0.58380(13) 0.3847(2) 0.0410(5) Uani 1 1 d . . .
N1 N 0.5000 0.5000 0.1338(3) 0.0205(7) Uani 1 4 d S T P
C1 C 0.6273(2) 0.61072(16) 0.5000 0.0228(5) Uani 1 2 d S T P
C2 C 0.6912(2) 0.68294(18) 0.5000 0.0251(6) Uani 1 2 d S T P
C3 C 0.7213(2) 0.71705(17) 0.6277(3) 0.0393(7) Uani 1 1 d . . .
H3 H 0.7016 0.6940 0.7134 0.047 Uiso 1 1 calc R U .
C4 C 0.5000 0.4193(4) 0.0801(7) 0.070(5) Uani 0.5 2 d S T P
H4A H 0.4406 0.3913 0.1145 0.084 Uiso 0.25 1 calc R U P
H4B H 0.5594 0.3913 0.1145 0.084 Uiso 0.25 1 calc R U P
C5 C 0.4117(4) 0.4590(4) 0.0802(5) 0.0412(14) Uani 0.5 1 d . . P
H5A H 0.3512 0.4853 0.1147 0.049 Uiso 0.5 1 calc R U P
H5B H 0.4113 0.4043 0.1147 0.049 Uiso 0.5 1 calc R U P
C1S C 0.8988(8) 0.5000 0.5000 0.098(4) Uani 1 4 d S T P
H1S H 0.8285 0.5000 0.5000 0.118 Uiso 1 4 calc R U P
C2S C 0.9498(6) 0.5697(7) 0.5000 0.100(3) Uani 1 2 d S T P
H2S H 0.9147 0.6179 0.5000 0.120 Uiso 1 2 calc R U P
C3S C 0.0000 0.2925(9) -0.1203(11) 0.157(7) Uani 1 2 d DS T P
H3S H -0.0306 0.2768 -0.2049 0.188 Uiso 0.5 1 calc R U P
C4S C 0.0927(13) 0.3358(12) -0.1237(19) 0.217(13) Uiso 0.5 1 d D . P
H4S H 0.1247 0.3464 -0.2097 0.260 Uiso 0.5 1 calc R U P
C5S C -0.0418(13) 0.2747(10) 0.0000 0.143(11) Uani 0.5 2 d DS T P
H5S H -0.1038 0.2484 0.0000 0.171 Uiso 0.5 2 calc R U P
C6S C 0.1336(16) 0.3615(16) 0.0000 0.200(16) Uiso 0.5 2 d DS . P
H6S H 0.1887 0.3961 0.0000 0.240 Uiso 0.5 2 calc R U P

loop_
_atom_site_aniso_label
_atom_site_aniso_U_11
_atom_site_aniso_U_22
_atom_site_aniso_U_33
_atom_site_aniso_U_23
_atom_site_aniso_U_13
_atom_site_aniso_U_12
Zn1 0.0163(2) 0.0083(2) 0.0069(2) 0.000 0.000 0.000
O1 0.0543(13) 0.0388(10) 0.0301(9) -0.0011(8) -0.0016(9) -0.0346(10)
N1 0.042(2) 0.0104(13) 0.0085(11) 0.000 0.000 0.000
C1 0.0197(12) 0.0156(11) 0.0330(14) 0.000 0.000 -0.0072(9)
C2 0.0224(13) 0.0183(12) 0.0347(15) 0.000 0.000 -0.0089(10)
C3 0.0477(16) 0.0356(14) 0.0345(11) 0.0066(11) 0.0018(12) -0.0281(13)
C4 0.187(15) 0.016(3) 0.007(2) -0.001(2) 0.000 0.000
C5 0.041(3) 0.073(4) 0.0097(14) -0.002(2) -0.0011(17) -0.012(3)
C1S 0.042(5) 0.169(14) 0.084(7) 0.000 0.000 0.000
C2S 0.074(5) 0.137(8) 0.090(6) 0.000 0.000 0.027(5)
C3S 0.211(19) 0.156(15) 0.103(9) -0.017(9) 0.000 0.000
C5S 0.14(2) 0.065(10) 0.22(3) 0.000 0.000 0.023(12)

loop_
_atom_type_symbol
_atom_type_description
_atom_type_scat_dispersion_real
_atom_type_scat_dispersion_imag
_atom_type_scat_source
C C 0.0033 0.0016 'International Tables Vol C Tables 4.2.6.8 and 6.1.1.4'
H H 0.0000 0.0000 'International Tables Vol C Tables 4.2.6.8 and 6.1.1.4'
N N 0.0061 0.0033 'International Tables Vol C Tables 4.2.6.8 and 6.1.1.4'
O O 0.0106 0.0060 'International Tables Vol C Tables 4.2.6.8 and 6.1.1.4'
Zn Zn 0.2839 1.4301 'International Tables Vol C Tables 4.2.6.8 and 6.1.1.4'

loop_
_geom_angle_atom_site_label_1
_geom_angle_atom_site_label_2
_geom_angle_atom_site_label_3
_geom_angle
_geom_angle_site_symmetry_1
_geom_angle_site_symmetry_3
O1 Zn1 O1 89.97(15) 2_665 12_655
O1 Zn1 O1 86.52(15) 2_665 11_565
O1 Zn1 O1 159.86(12) 12_655 11_565
O1 Zn1 O1 159.86(12) 2_665 .
O1 Zn1 O1 86.53(15) 12_655 .
O1 Zn1 O1 89.97(15) 11_565 .
O1 Zn1 N1 100.07(6) 2_665 .
O1 Zn1 N1 100.07(6) 12_655 .
O1 Zn1 N1 100.07(6) 11_565 .
O1 Zn1 N1 100.07(6) . .
O1 Zn1 Zn1 79.93(6) 2_665 9_666
O1 Zn1 Zn1 79.93(6) 12_655 9_666
O1 Zn1 Zn1 79.93(6) 11_565 9_666
O1 Zn1 Zn1 79.93(6) . 9_666
N1 Zn1 Zn1 180.0 . 9_666
C1 O1 Zn1 126.84(18) . .
C4 N1 C4 138.9(6) . 2_665
C4 N1 C5 55.5(3) . .
C4 N1 C5 108.8(3) 2_665 .
C4 N1 C5 108.8(3) . 11_565
C4 N1 C5 55.5(3) 2_665 11_565
C5 N1 C5 56.7(5) . 11_565
C4 N1 C5 55.5(3) . 12_655
C4 N1 C5 108.8(3) 2_665 12_655
C5 N1 C5 107.8(5) . 12_655
C5 N1 C5 139.1(4) 11_565 12_655
C4 N1 C5 108.8(3) . 2_665
C4 N1 C5 55.5(3) 2_665 2_665
C5 N1 C5 139.1(4) . 2_665
C5 N1 C5 107.8(5) 11_565 2_665
C5 N1 C5 56.7(5) 12_655 2_665
C4 N1 Zn1 110.6(3) . .
C4 N1 Zn1 110.6(3) 2_665 .
C5 N1 Zn1 110.4(2) . .
C5 N1 Zn1 110.4(2) 11_565 .
C5 N1 Zn1 110.4(2) 12_655 .
C5 N1 Zn1 110.4(2) 2_665 .
O1 C1 O1 125.8(3) 10_556 .
O1 C1 C2 117.10(14) 10_556 .
O1 C1 C2 117.09(14) . .
C3 C2 C3 119.9(3) . 10_556
C3 C2 C1 120.03(14) . .
C3 C2 C1 120.03(14) 10_556 .
C3 C3 C2 120.03(14) 6_665 .
N1 C4 C4 110.6(3) . 10
N1 C5 C5 110.4(2) . 10
C2S C1S C2S 119.8(11) 11_565 .
C2S C2S C1S 120.1(5) 3_756 .
C5S C3S C4S 120.2(12) . .
C6S C4S C3S 119.1(15) . .
C3S C5S C3S 122.0(14) 10 .
C4S C6S C4S 118.7(17) . 10

loop_
_geom_bond_atom_site_label_1
_geom_bond_atom_site_label_2
_geom_bond_distance
_geom_bond_site_symmetry_2
Zn1 O1 2.0216(18) 2_665
Zn1 O1 2.0216(18) 12_655
Zn1 O1 2.0216(18) 11_565
Zn1 O1 2.0216(18) .
Zn1 N1 2.058(3) .
Zn1 Zn1 2.9230(7) 9_666
O1 C1 1.245(2) .
N1 C4 1.469(7) .
N1 C4 1.469(7) 2_665
N1 C5 1.475(6) .
N1 C5 1.475(6) 11_565
N1 C5 1.475(6) 12_655
N1 C5 1.475(6) 2_665
C1 O1 1.245(2) 10_556
C1 C2 1.504(4) .
C2 C3 1.418(3) .
C2 C3 1.418(3) 10_556
C3 C3 1.365(5) 6_665
C4 C4 1.539(13) 10
C5 C5 1.541(9) 10
C1S C2S 1.373(11) 11_565
C1S C2S 1.373(11) .
C2S C2S 1.355(16) 3_756
C3S C5S 1.322(11) .
C3S C4S 1.454(15) .
C4S C6S 1.382(16) .
C5S C3S 1.322(11) 10
C6S C4S 1.382(16) 10
